data_7214613
loop_
_publ_author_name
'Huang, Wen-Huan'
'Luan, Xin-Jun'
'Zhou, Xiang'
'Chen, Jun'
'Wang, Yao-Yu'
'Shi, Qi-Zhen'

_publ_section_title
;
 The influence of ligand configuration, solvent size and solvent polarity
 on the porous shape and void volume in a series of isomeric or isomorphic
 porous MOFs
;
_journal_issue 47
_journal_name_full CrystEngComm
_journal_page_first 10389
_journal_paper_doi 10.1039/c3ce41801d
_journal_volume 15
_journal_year 2013
_chemical_formula_sum 'C50 H44 Mn3 N2 O20'
_chemical_formula_weight 1157.69
_chemical_name_systematic
;
?
;
_space_group_IT_number 15
_symmetry_space_group_name_Hall '-C 2yc'
_symmetry_space_group_name_H-M 'C 1 2/c 1'
_atom_sites_solution_hydrogens geom
_atom_sites_solution_primary direct
_atom_sites_solution_secondary difmap
_audit_creation_method SHELXL-97
_cell_angle_alpha 90.00
_cell_angle_beta 106.34
_cell_angle_gamma 90.00
_cell_formula_units_Z 4
_cell_length_a 27.579
_cell_length_b 21.701
_cell_length_c 9.515
_cell_measurement_temperature 296(2)
_cell_volume 5464.638
_computing_structure_refinement 'SHELXL-97 (Sheldrick, 1997)'
_computing_structure_solution 'SHELXS-97 (Sheldrick, 1990)'
_diffrn_ambient_temperature 296(2)
_diffrn_measured_fraction_theta_full 0.957
_diffrn_measured_fraction_theta_max 0.957
_diffrn_radiation_monochromator graphite
_diffrn_radiation_source 'fine-focus sealed tube'
_diffrn_radiation_type MoK\a
_diffrn_radiation_wavelength 0.71073
_diffrn_reflns_av_R_equivalents 0.0989
_diffrn_reflns_av_sigmaI/netI 0.1429
_diffrn_reflns_limit_h_max 22
_diffrn_reflns_limit_h_min -35
_diffrn_reflns_limit_k_max 25
_diffrn_reflns_limit_k_min -26
_diffrn_reflns_limit_l_max 12
_diffrn_reflns_limit_l_min -11
_diffrn_reflns_number 15482
_diffrn_reflns_theta_full 27.27
_diffrn_reflns_theta_max 27.27
_diffrn_reflns_theta_min 1.21
_exptl_absorpt_coefficient_mu 0.758
_exptl_absorpt_correction_T_max 0.8362
_exptl_absorpt_correction_T_min 0.7474
_exptl_absorpt_correction_type multi-scan
_exptl_absorpt_process_details sadabs
_exptl_crystal_density_diffrn 1.407
_exptl_crystal_density_method 'not measured'
_exptl_crystal_F_000 2372
_exptl_crystal_size_max 0.31
_exptl_crystal_size_mid 0.27
_exptl_crystal_size_min 0.19
_platon_squeeze_details
;
;
_refine_diff_density_max 2.121
_refine_diff_density_min -0.865
_refine_diff_density_rms 0.317
_refine_ls_extinction_method none
_refine_ls_goodness_of_fit_ref 1.003
_refine_ls_hydrogen_treatment constr
_refine_ls_matrix_type full
_refine_ls_number_parameters 343
_refine_ls_number_reflns 5878
_refine_ls_number_restraints 0
_refine_ls_restrained_S_all 1.003
_refine_ls_R_factor_all 0.1665
_refine_ls_R_factor_gt 0.0842
_refine_ls_shift/su_max 0.009
_refine_ls_shift/su_mean 0.001
_refine_ls_structure_factor_coef Fsqd
_refine_ls_weighting_details 'calc w=1/[\s^2^(Fo^2^)+(0.1600P)^2^+4.6000P] where P=(Fo^2^+2Fc^2^)/3'
_refine_ls_weighting_scheme calc
_refine_ls_wR_factor_gt 0.2410
_refine_ls_wR_factor_ref 0.2986
_reflns_number_gt 2910
_reflns_number_total 5878
_reflns_threshold_expression >2sigma(I)
_cod_data_source_file c3ce41801d.txt
_cod_data_source_block xb5950_0m
_cod_original_cell_volume 5464.6
_cod_original_sg_symbol_H-M C2/c
_cod_database_code 7214613

loop_
_symmetry_equiv_pos_as_xyz
'x, y, z'
'-x, y, -z+1/2'
'x+1/2, y+1/2, z'
'-x+1/2, y+1/2, -z+1/2'
'-x, -y, -z'
'x, -y, z-1/2'
'-x+1/2, -y+1/2, -z'
'x+1/2, -y+1/2, z-1/2'

loop_
_atom_site_label
_atom_site_type_symbol
_atom_site_fract_x
_atom_site_fract_y
_atom_site_fract_z
_atom_site_U_iso_or_equiv
_atom_site_adp_type
_atom_site_occupancy
_atom_site_symmetry_multiplicity
_atom_site_calc_flag
_atom_site_refinement_flags
Mn1 Mn 0.24615(4) 0.06681(5) 0.56499(11) 0.0319(3) Uani 1 1 d .
O1W O 0.3093(2) 0.0148(3) 0.4997(7) 0.0751(19) Uani 1 1 d .
H1WA H 0.3004 -0.0224 0.4788 0.113 Uiso 1 1 d R
H1WB H 0.3146 0.0323 0.4254 0.113 Uiso 1 1 d R
Mn2 Mn 0.2500 0.2500 0.5000 0.0362(4) Uani 1 2 d S
O4 O 0.68386(18) 0.2843(2) 1.0472(6) 0.0459(13) Uani 1 1 d .
O2 O 0.29775(18) 0.1612(2) 0.6036(5) 0.0416(13) Uani 1 1 d .
O1 O 0.30531(18) 0.0864(2) 0.7623(6) 0.0486(14) Uani 1 1 d .
C1 C 0.3216(3) 0.1353(4) 0.7225(8) 0.0380(17) Uani 1 1 d .
C2 C 0.3699(3) 0.1605(3) 0.8162(8) 0.0366(17) Uani 1 1 d .
C3 C 0.3955(3) 0.2065(4) 0.7663(8) 0.0454(19) Uani 1 1 d .
H3 H 0.3805 0.2255 0.6769 0.055 Uiso 1 1 calc R
C5 C 0.3920(3) 0.1339(4) 0.9492(9) 0.051(2) Uani 1 1 d .
H5 H 0.3750 0.1024 0.9819 0.061 Uiso 1 1 calc R
O8 O 0.27083(18) 0.4853(2) 0.8414(7) 0.0523(15) Uani 1 1 d .
O7 O 0.2869(2) 0.4387(3) 0.6539(6) 0.0695(19) Uani 1 1 d .
C21 C 0.3004(3) 0.4588(3) 0.7814(8) 0.0365(16) Uani 1 1 d .
C20 C 0.3539(2) 0.4491(3) 0.8641(7) 0.0331(16) Uani 1 1 d .
C19 C 0.3735(3) 0.4689(3) 1.0084(7) 0.0349(16) Uani 1 1 d .
H19 H 0.3522 0.4878 1.0557 0.042 Uiso 1 1 calc R
C17 C 0.3867(3) 0.4222(3) 0.7935(8) 0.0412(18) Uani 1 1 d .
H17 H 0.3745 0.4090 0.6970 0.049 Uiso 1 1 calc R
O5 O 0.68265(17) 0.3852(2) 1.0921(6) 0.0429(12) Uani 1 1 d .
O6 O 0.50632(18) 0.4300(2) 1.0844(7) 0.0606(18) Uani 1 1 d .
O9 O 0.2260(2) 0.2107(3) 0.2848(6) 0.0543(15) Uani 1 1 d .
O3 O 0.51476(18) 0.2090(2) 1.0689(7) 0.0560(16) Uani 1 1 d .
C11 C 0.6086(3) 0.3277(3) 1.0746(7) 0.0351(16) Uani 1 1 d .
C15 C 0.4553(3) 0.4340(3) 1.0110(9) 0.045(2) Uani 1 1 d .
C13 C 0.5814(2) 0.3801(3) 1.0786(8) 0.0381(17) Uani 1 1 d .
H13 H 0.5966 0.4186 1.0823 0.046 Uiso 1 1 calc R
C25 C 0.2360(4) 0.1448(5) -0.0520(10) 0.077(3) Uani 1 1 d .
H25A H 0.2648 0.1199 -0.0048 0.116 Uiso 1 1 calc R
H25B H 0.2458 0.1753 -0.1119 0.116 Uiso 1 1 calc R
H25C H 0.2100 0.1191 -0.1120 0.116 Uiso 1 1 calc R
C10 C 0.5851(3) 0.2702(3) 1.0689(7) 0.0362(16) Uani 1 1 d .
H10 H 0.6031 0.2342 1.0662 0.043 Uiso 1 1 calc R
C12 C 0.6628(2) 0.3327(3) 1.0698(7) 0.0304(15) Uani 1 1 d .
C8 C 0.5353(2) 0.2674(3) 1.0675(8) 0.0361(17) Uani 1 1 d .
C14 C 0.5312(3) 0.3754(4) 1.0770(8) 0.0406(18) Uani 1 1 d .
C7 C 0.4654(3) 0.1979(4) 0.9828(9) 0.046(2) Uani 1 1 d .
C18 C 0.4239(2) 0.4611(4) 1.0824(9) 0.0424(18) Uani 1 1 d .
H18 H 0.4363 0.4739 1.1792 0.051 Uiso 1 1 calc R
N1 N 0.2170(3) 0.1754(3) 0.0594(7) 0.0550(18) Uani 1 1 d .
C6 C 0.4398(3) 0.1528(4) 1.0386(9) 0.054(2) Uani 1 1 d .
H6 H 0.4537 0.1359 1.1309 0.065 Uiso 1 1 calc R
C23 C 0.2963(4) 0.1565(4) 0.2465(11) 0.062(2) Uani 1 1 d .
H23A H 0.3075 0.1555 0.3515 0.092 Uiso 1 1 calc R
H23B H 0.3189 0.1817 0.2107 0.092 Uiso 1 1 calc R
H23C H 0.2960 0.1155 0.2088 0.092 Uiso 1 1 calc R
C9 C 0.5079(3) 0.3185(4) 1.0728(9) 0.0449(19) Uani 1 1 d .
H9 H 0.4743 0.3157 1.0735 0.054 Uiso 1 1 calc R
C4 C 0.4441(3) 0.2249(4) 0.8500(9) 0.049(2) Uani 1 1 d .
H4 H 0.4616 0.2552 0.8151 0.059 Uiso 1 1 calc R
C16 C 0.4373(3) 0.4150(4) 0.8668(10) 0.050(2) Uani 1 1 d .
H16 H 0.4592 0.3975 0.8194 0.060 Uiso 1 1 calc R
C24 C 0.1654(4) 0.2003(4) 0.0094(10) 0.070(3) Uani 1 1 d .
H24A H 0.1578 0.2221 0.0883 0.105 Uiso 1 1 calc R
H24B H 0.1419 0.1671 -0.0220 0.105 Uiso 1 1 calc R
H24C H 0.1630 0.2281 -0.0709 0.105 Uiso 1 1 calc R
C22 C 0.2444(3) 0.1829(4) 0.1975(9) 0.0454(19) Uani 1 1 d .

loop_
_atom_site_aniso_label
_atom_site_aniso_U_11
_atom_site_aniso_U_22
_atom_site_aniso_U_33
_atom_site_aniso_U_23
_atom_site_aniso_U_13
_atom_site_aniso_U_12
Mn1 0.0278(6) 0.0385(6) 0.0273(6) 0.0009(5) 0.0041(4) -0.0031(4)
O1W 0.074(4) 0.084(5) 0.072(5) -0.019(4) 0.028(4) 0.011(4)
Mn2 0.0344(9) 0.0466(10) 0.0304(8) -0.0068(7) 0.0135(6) -0.0123(7)
O4 0.036(3) 0.050(3) 0.056(4) -0.004(3) 0.019(2) 0.006(2)
O2 0.037(3) 0.053(3) 0.030(3) -0.003(2) 0.002(2) -0.007(2)
O1 0.038(3) 0.049(3) 0.051(3) -0.005(3) 0.000(2) -0.016(2)
C1 0.033(4) 0.045(4) 0.038(4) -0.012(3) 0.012(3) -0.003(3)
C2 0.033(4) 0.040(4) 0.033(4) -0.010(3) 0.002(3) -0.006(3)
C3 0.045(4) 0.052(5) 0.035(4) 0.001(4) 0.005(3) -0.009(4)
C5 0.039(4) 0.056(5) 0.052(5) 0.004(4) 0.005(4) -0.027(4)
O8 0.032(3) 0.049(3) 0.072(4) -0.016(3) 0.006(3) 0.007(2)
O7 0.057(4) 0.109(5) 0.033(3) -0.007(3) -0.004(3) 0.004(3)
C21 0.042(4) 0.032(4) 0.030(4) 0.005(3) 0.002(3) -0.001(3)
C20 0.034(4) 0.034(4) 0.032(4) 0.000(3) 0.012(3) 0.004(3)
C19 0.035(4) 0.040(4) 0.028(4) -0.007(3) 0.006(3) 0.011(3)
C17 0.047(4) 0.043(4) 0.037(4) -0.001(3) 0.016(3) 0.005(3)
O5 0.033(3) 0.048(3) 0.047(3) 0.004(2) 0.012(2) -0.002(2)
O6 0.023(3) 0.055(4) 0.097(5) -0.031(3) 0.006(3) 0.007(2)
O9 0.051(3) 0.071(4) 0.041(3) -0.017(3) 0.013(3) -0.009(3)
O3 0.032(3) 0.053(3) 0.069(4) 0.015(3) -0.009(3) -0.017(2)
C11 0.031(4) 0.046(4) 0.027(4) 0.006(3) 0.006(3) 0.004(3)
C15 0.025(4) 0.044(4) 0.060(5) -0.012(4) 0.002(3) -0.001(3)
C13 0.030(4) 0.038(4) 0.046(4) -0.004(3) 0.008(3) 0.000(3)
C25 0.106(8) 0.091(8) 0.037(5) -0.020(5) 0.024(5) 0.006(6)
C10 0.035(4) 0.041(4) 0.030(4) -0.005(3) 0.004(3) 0.000(3)
C12 0.028(4) 0.041(4) 0.023(3) 0.004(3) 0.009(3) 0.006(3)
C8 0.024(3) 0.043(4) 0.036(4) 0.000(3) 0.000(3) -0.009(3)
C14 0.026(4) 0.053(5) 0.040(4) -0.008(4) 0.004(3) 0.004(3)
C7 0.034(4) 0.047(5) 0.053(5) -0.004(4) 0.005(4) -0.010(3)
C18 0.028(4) 0.052(5) 0.042(4) -0.013(4) 0.003(3) 0.010(3)
N1 0.081(5) 0.056(4) 0.032(4) -0.006(3) 0.024(4) 0.000(4)
C6 0.043(5) 0.061(5) 0.050(5) 0.017(4) -0.002(4) -0.012(4)
C23 0.064(6) 0.063(6) 0.063(6) -0.009(5) 0.027(5) -0.007(5)
C9 0.024(4) 0.059(5) 0.051(5) -0.003(4) 0.009(3) 0.001(4)
C4 0.043(4) 0.054(5) 0.046(5) 0.014(4) 0.005(4) -0.018(4)
C16 0.039(4) 0.053(5) 0.066(6) -0.002(4) 0.029(4) 0.012(4)
C24 0.094(8) 0.063(6) 0.043(5) -0.003(4) 0.001(5) 0.010(5)
C22 0.057(5) 0.046(5) 0.040(5) -0.005(4) 0.025(4) -0.008(4)

loop_
_atom_type_symbol
_atom_type_description
_atom_type_scat_dispersion_real
_atom_type_scat_dispersion_imag
_atom_type_scat_source
C C 0.0033 0.0016 'International Tables Vol C Tables 4.2.6.8 and 6.1.1.4'
H H 0.0000 0.0000 'International Tables Vol C Tables 4.2.6.8 and 6.1.1.4'
N N 0.0061 0.0033 'International Tables Vol C Tables 4.2.6.8 and 6.1.1.4'
O O 0.0106 0.0060 'International Tables Vol C Tables 4.2.6.8 and 6.1.1.4'
Mn Mn 0.3368 0.7283 'International Tables Vol C Tables 4.2.6.8 and 6.1.1.4'

loop_
_geom_angle_atom_site_label_1
_geom_angle_atom_site_label_2
_geom_angle_atom_site_label_3
_geom_angle
_geom_angle_site_symmetry_1
_geom_angle_site_symmetry_3
O7 Mn1 O8 107.3(3) 7_556 4_546
O7 Mn1 O5 90.3(2) 7_556 8_455
O8 Mn1 O5 94.1(2) 4_546 8_455
O7 Mn1 O1 156.5(2) 7_556 .
O8 Mn1 O1 90.1(2) 4_546 .
O5 Mn1 O1 104.3(2) 8_455 .
O7 Mn1 O1W 81.3(2) 7_556 .
O8 Mn1 O1W 88.7(2) 4_546 .
O5 Mn1 O1W 171.7(2) 8_455 .
O1 Mn1 O1W 83.5(2) . .
O7 Mn1 O2 106.0(2) 7_556 .
O8 Mn1 O2 146.0(2) 4_546 .
O5 Mn1 O2 92.08(18) 8_455 .
O1 Mn1 O2 56.08(18) . .
O1W Mn1 O2 89.9(2) . .
O4 Mn2 O4 180.00(11) 2_656 8_455
O4 Mn2 O9 90.6(2) 2_656 7_556
O4 Mn2 O9 89.4(2) 8_455 7_556
O4 Mn2 O9 89.4(2) 2_656 .
O4 Mn2 O9 90.6(2) 8_455 .
O9 Mn2 O9 180.0 7_556 .
O4 Mn2 O2 87.90(18) 2_656 .
O4 Mn2 O2 92.10(18) 8_455 .
O9 Mn2 O2 86.6(2) 7_556 .
O9 Mn2 O2 93.4(2) . .
O4 Mn2 O2 92.10(18) 2_656 7_556
O4 Mn2 O2 87.90(18) 8_455 7_556
O9 Mn2 O2 93.4(2) 7_556 7_556
O9 Mn2 O2 86.6(2) . 7_556
O2 Mn2 O2 180.0(3) . 7_556
C12 O4 Mn2 142.9(5) . 2_656
C1 O2 Mn2 144.5(5) . .
C1 O2 Mn1 84.2(4) . .
Mn2 O2 Mn1 112.44(19) . .
C1 O1 Mn1 98.8(5) . .
O1 C1 O2 120.3(6) . .
O1 C1 C2 118.0(7) . .
O2 C1 C2 121.7(7) . .
C5 C2 C3 119.1(6) . .
C5 C2 C1 119.3(7) . .
C3 C2 C1 121.3(7) . .
C2 C3 C4 120.4(7) . .
C2 C5 C6 122.0(7) . .
C21 O8 Mn1 146.2(5) . 4_556
C21 O7 Mn1 161.3(6) . 7_556
O7 C21 O8 123.2(7) . .
O7 C21 C20 116.8(7) . .
O8 C21 C20 120.0(7) . .
C19 C20 C17 118.5(6) . .
C19 C20 C21 122.2(6) . .
C17 C20 C21 119.2(7) . .
C18 C19 C20 121.4(6) . .
C16 C17 C20 120.2(7) . .
C12 O5 Mn1 139.6(5) . 8_556
C14 O6 C15 118.5(6) . .
C22 O9 Mn2 139.2(5) . .
C8 O3 C7 118.9(6) . .
C13 C11 C10 119.3(6) . .
C13 C11 C12 119.7(6) . .
C10 C11 C12 121.0(6) . .
C18 C15 C16 121.0(7) . .
C18 C15 O6 118.0(7) . .
C16 C15 O6 120.8(7) . .
C11 C13 C14 119.6(7) . .
C8 C10 C11 119.5(7) . .
O4 C12 O5 126.3(6) . .
O4 C12 C11 117.2(6) . .
O5 C12 C11 116.5(6) . .
C9 C8 C10 122.2(7) . .
C9 C8 O3 121.0(6) . .
C10 C8 O3 116.7(6) . .
O6 C14 C13 116.6(7) . .
O6 C14 C9 122.1(6) . .
C13 C14 C9 121.3(7) . .
C4 C7 C6 121.5(7) . .
C4 C7 O3 124.1(7) . .
C6 C7 O3 114.3(7) . .
C15 C18 C19 119.0(7) . .
C22 N1 C25 123.4(8) . .
C22 N1 C24 120.3(7) . .
C25 N1 C24 116.3(7) . .
C7 C6 C5 117.5(7) . .
C8 C9 C14 118.1(6) . .
C7 C4 C3 119.5(7) . .
C17 C16 C15 119.8(7) . .
O9 C22 N1 119.7(8) . .
O9 C22 C23 120.9(8) . .
N1 C22 C23 119.4(7) . .

loop_
_geom_bond_atom_site_label_1
_geom_bond_atom_site_label_2
_geom_bond_distance
_geom_bond_site_symmetry_2
Mn1 O7 2.028(6) 7_556
Mn1 O8 2.091(5) 4_546
Mn1 O5 2.114(5) 8_455
Mn1 O1 2.155(5) .
Mn1 O1W 2.302(6) .
Mn1 O2 2.462(5) .
Mn2 O4 2.131(5) 2_656
Mn2 O4 2.131(5) 8_455
Mn2 O9 2.144(5) 7_556
Mn2 O9 2.144(5) .
Mn2 O2 2.385(5) .
Mn2 O2 2.385(5) 7_556
O4 C12 1.247(8) .
O4 Mn2 2.131(5) 2_656
O2 C1 1.269(9) .
O1 C1 1.253(9) .
C1 C2 1.483(9) .
C2 C5 1.369(10) .
C2 C3 1.381(10) .
C3 C4 1.413(10) .
C5 C6 1.415(10) .
O8 C21 1.260(9) .
O8 Mn1 2.091(5) 4_556
O7 C21 1.244(9) .
O7 Mn1 2.028(6) 7_556
C21 C20 1.478(9) .
C20 C19 1.394(9) .
C20 C17 1.398(10) .
C19 C18 1.380(9) .
C17 C16 1.382(10) .
O5 C12 1.257(8) .
O5 Mn1 2.114(5) 8_556
O6 C14 1.381(9) .
O6 C15 1.386(8) .
O9 C22 1.244(9) .
O3 C8 1.391(8) .
O3 C7 1.399(8) .
C11 C13 1.369(10) .
C11 C10 1.400(10) .
C11 C12 1.513(9) .
C15 C18 1.375(10) .
C15 C16 1.384(11) .
C13 C14 1.383(9) .
C25 N1 1.467(10) .
C10 C8 1.370(9) .
C8 C9 1.352(10) .
C14 C9 1.388(10) .
C7 C4 1.367(11) .
C7 C6 1.394(11) .
N1 C22 1.328(10) .
N1 C24 1.470(11) .
C23 C22 1.490(12) .

loop_
_platon_squeeze_void_nr
_platon_squeeze_void_average_x
_platon_squeeze_void_average_y
_platon_squeeze_void_average_z
_platon_squeeze_void_volume
_platon_squeeze_void_count_electrons
1 0.000 0.500 -0.013 415.9 176.3
2 0.500 1.000 0.068 415.9 176.3
